data_4328531
loop_
_publ_author_name
'Ruchi Gaur'
'Lallan Mishra'

_publ_section_title
;
 Synthesis and Characterization of Ru(II)-DMSO-Cl-Chalcone Complexes: DNA
 Binding, Nuclease, and Topoisomerase II Inhibitory Activity
;
_journal_name_full 'Inorganic Chemistry'
_journal_page_first 3059
_journal_page_last 3070
_journal_paper_doi 10.1021/ic202440r
_journal_volume 51
_journal_year 2012
_chemical_formula_sum 'C19 H27 Cl O5 Ru S4'
_chemical_formula_weight 600.17
_chemical_name_systematic
;
 ?
;
_space_group_IT_number 2
_symmetry_cell_setting triclinic
_symmetry_space_group_name_Hall '-P 1'
_symmetry_space_group_name_H-M 'P -1'
_atom_sites_solution_hydrogens geom
_atom_sites_solution_primary direct
_atom_sites_solution_secondary difmap
_audit_creation_method SHELXL-97
_cell_angle_alpha 106.590(5)
_cell_angle_beta 101.295(4)
_cell_angle_gamma 95.912(4)
_cell_formula_units_Z 2
_cell_length_a 8.2466(4)
_cell_length_b 12.3466(7)
_cell_length_c 12.9838(7)
_cell_measurement_temperature 293(2)
_cell_volume 1224.52(12)
_computing_structure_refinement 'SHELXL-97 (Sheldrick, 1997)'
_diffrn_ambient_temperature 293(2)
_diffrn_detector_area_resol_mean 16.0938
_diffrn_measured_fraction_theta_full 0.99
_diffrn_measured_fraction_theta_max 0.841
_diffrn_measurement_device_type 'Xcalibur, Eos'
_diffrn_radiation_monochromator graphite
_diffrn_radiation_source 'fine-focus sealed tube'
_diffrn_radiation_type MoK\a
_diffrn_radiation_wavelength 0.71073
_diffrn_reflns_av_R_equivalents 0.0199
_diffrn_reflns_av_sigmaI/netI 0.0347
_diffrn_reflns_limit_h_max 8
_diffrn_reflns_limit_h_min -10
_diffrn_reflns_limit_k_max 15
_diffrn_reflns_limit_k_min -10
_diffrn_reflns_limit_l_max 15
_diffrn_reflns_limit_l_min -16
_diffrn_reflns_number 9084
_diffrn_reflns_theta_full 26.82
_diffrn_reflns_theta_max 25.82
_diffrn_reflns_theta_min 2.56
_diffrn_standards_number 9084
_exptl_absorpt_coefficient_mu 1.118
_exptl_absorpt_correction_T_max 1.00000
_exptl_absorpt_correction_T_min 0.76947
_exptl_absorpt_correction_type multi-scan
_exptl_crystal_colour Red
_exptl_crystal_density_diffrn 1.628
_exptl_crystal_description Block
_exptl_crystal_F_000 612
_exptl_crystal_size_max .33
_exptl_crystal_size_mid .32
_exptl_crystal_size_min .3
_refine_diff_density_max 0.766
_refine_diff_density_min -0.626
_refine_diff_density_rms 0.091
_refine_ls_extinction_method multi-scan
_refine_ls_goodness_of_fit_ref 0.783
_refine_ls_hydrogen_treatment none
_refine_ls_matrix_type full
_refine_ls_number_parameters 271
_refine_ls_number_reflns 5381
_refine_ls_number_restraints 0
_refine_ls_restrained_S_all 0.783
_refine_ls_R_factor_all 0.0476
_refine_ls_R_factor_gt 0.0346
_refine_ls_shift/su_max 0.029
_refine_ls_shift/su_mean 0.004
_refine_ls_structure_factor_coef Fsqd
_refine_ls_weighting_details 'calc w=1/[\s^2^(Fo^2^)+(0.0822P)^2^+1.7683P] where P=(Fo^2^+2Fc^2^)/3'
_refine_ls_weighting_scheme calc
_refine_ls_wR_factor_gt 0.0939
_refine_ls_wR_factor_ref 0.1019
_reflns_number_gt 4389
_reflns_number_total 5381
_reflns_threshold_expression >2sigma(I)
_cod_data_source_file ic202440r_si_002_5.cif
_cod_data_source_block complex4
_cod_original_cell_volume 1224.52(11)
_cod_database_code 4328531

loop_
_symmetry_equiv_pos_as_xyz
'x, y, z'
'-x, -y, -z'

loop_
_atom_site_label
_atom_site_type_symbol
_atom_site_fract_x
_atom_site_fract_y
_atom_site_fract_z
_atom_site_U_iso_or_equiv
_atom_site_adp_type
_atom_site_occupancy
_atom_site_symmetry_multiplicity
_atom_site_calc_flag
_atom_site_refinement_flags
Ru1 Ru 0.61695(3) 0.775341(19) 0.67487(2) 0.02376(9) Uani 1 1 d .
S2 S 0.71274(9) 0.91822(6) 0.61455(7) 0.02827(17) Uani 1 1 d .
S3 S 0.35541(9) 0.74344(6) 0.56559(7) 0.02765(17) Uani 1 1 d .
S4 S 0.55274(10) 0.89672(7) 0.82457(7) 0.03254(19) Uani 1 1 d .
S1 S 0.35316(19) 0.31513(11) 0.90005(12) 0.0690(4) Uani 1 1 d .
O4 O 0.4941(4) 0.8413(2) 0.8999(2) 0.0523(7) Uani 1 1 d .
Cl Cl 0.72071(11) 0.64225(7) 0.53804(7) 0.03719(19) Uani 1 1 d .
O5 O 0.2797(3) 0.8440(2) 0.5542(2) 0.0433(6) Uani 1 1 d .
C13 C 0.9104(4) 0.7242(3) 0.8193(3) 0.0287(6) Uani 1 1 d .
C8 C 0.8179(4) 0.6210(3) 0.8226(3) 0.0293(6) Uani 1 1 d .
C7 C 0.6370(4) 0.5906(3) 0.7855(3) 0.0276(6) Uani 1 1 d .
C9 C 0.9082(5) 0.5464(3) 0.8658(3) 0.0401(8) Uani 1 1 d .
H9 H 0.8504 0.4777 0.8660 0.048 Uiso 1 1 calc R
O1 O 0.5451(3) 0.63879(18) 0.72950(18) 0.0292(5) Uani 1 1 d .
C11 C 1.1657(4) 0.6747(4) 0.9092(3) 0.0449(9) Uani 1 1 d .
H11 H 1.2806 0.6935 0.9400 0.054 Uiso 1 1 calc R
C16 C 0.7300(5) 1.0021(4) 0.9068(3) 0.0522(10) Uani 1 1 d .
H16A H 0.8215 0.9648 0.9284 0.078 Uiso 1 1 calc R
H16B H 0.7018 1.0487 0.9716 0.078 Uiso 1 1 calc R
H16C H 0.7624 1.0496 0.8647 0.078 Uiso 1 1 calc R
C14 C 0.9324(4) 0.9241(4) 0.6255(4) 0.0501(10) Uani 1 1 d .
H14A H 0.9888 0.9383 0.7013 0.075 Uiso 1 1 calc R
H14B H 0.9739 0.9849 0.6001 0.075 Uiso 1 1 calc R
H14C H 0.9528 0.8525 0.5810 0.075 Uiso 1 1 calc R
C3 C 0.1673(8) 0.2314(4) 0.8737(5) 0.0786(17) Uani 1 1 d .
H3 H 0.1408 0.1885 0.9184 0.094 Uiso 1 1 calc R
C2 C 0.0615(7) 0.2323(4) 0.7828(6) 0.0763(17) Uani 1 1 d .
H2 H -0.0464 0.1899 0.7593 0.092 Uiso 1 1 calc R
O2 O 0.8500(3) 0.80018(19) 0.7782(2) 0.0324(5) Uani 1 1 d .
C6 C 0.5486(4) 0.4984(3) 0.8154(3) 0.0332(7) Uani 1 1 d .
H6 H 0.6025 0.4773 0.8749 0.040 Uiso 1 1 calc R
C12 C 1.0840(4) 0.7483(3) 0.8662(3) 0.0373(8) Uani 1 1 d .
H12 H 1.1452 0.8167 0.8679 0.045 Uiso 1 1 calc R
C17 C 0.4120(5) 0.9909(4) 0.8004(4) 0.0537(11) Uani 1 1 d .
H17A H 0.3060 0.9471 0.7553 0.081 Uiso 1 1 calc R
H17B H 0.4573 1.0393 0.7631 0.081 Uiso 1 1 calc R
H17C H 0.3964 1.0375 0.8697 0.081 Uiso 1 1 calc R
C18 C 0.3287(5) 0.6479(3) 0.4288(3) 0.0472(9) Uani 1 1 d .
H18A H 0.3994 0.6806 0.3909 0.071 Uiso 1 1 calc R
H18B H 0.2137 0.6361 0.3895 0.071 Uiso 1 1 calc R
H18C H 0.3588 0.5759 0.4326 0.071 Uiso 1 1 calc R
O3 O 0.6885(3) 1.03598(19) 0.6695(2) 0.0391(6) Uani 1 1 d .
C15 C 0.6438(5) 0.8926(3) 0.4700(3) 0.0415(8) Uani 1 1 d .
H15A H 0.5240 0.8870 0.4507 0.062 Uiso 1 1 calc R
H15B H 0.6745 0.8222 0.4308 0.062 Uiso 1 1 calc R
H15C H 0.6955 0.9547 0.4504 0.062 Uiso 1 1 calc R
C10 C 1.0779(5) 0.5718(4) 0.9072(3) 0.0463(9) Uani 1 1 d .
H10 H 1.1344 0.5204 0.9340 0.056 Uiso 1 1 calc R
C19 C 0.2119(4) 0.6593(3) 0.6106(3) 0.0435(9) Uani 1 1 d .
H19A H 0.2102 0.6988 0.6855 0.065 Uiso 1 1 calc R
H19B H 0.2467 0.5867 0.6065 0.065 Uiso 1 1 calc R
H19C H 0.1016 0.6472 0.5639 0.065 Uiso 1 1 calc R
C5 C 0.3944(4) 0.4442(3) 0.7604(3) 0.0354(7) Uani 1 1 d .
H5 H 0.3471 0.4641 0.6986 0.042 Uiso 1 1 calc R
C1 C 0.2929(5) 0.3580(3) 0.7862(3) 0.0381(8) Uani 1 1 d .
C4 C 0.1224(5) 0.3018(3) 0.7231(4) 0.0433(9) Uani 1 1 d .
H4 H 0.0653 0.3099 0.6571 0.052 Uiso 1 1 calc R

loop_
_atom_site_aniso_label
_atom_site_aniso_U_11
_atom_site_aniso_U_22
_atom_site_aniso_U_33
_atom_site_aniso_U_23
_atom_site_aniso_U_13
_atom_site_aniso_U_12
Ru1 0.02220(13) 0.02065(13) 0.02766(15) 0.00800(9) 0.00469(9) 0.00127(8)
S2 0.0282(4) 0.0254(4) 0.0350(4) 0.0131(3) 0.0106(3) 0.0047(3)
S3 0.0237(3) 0.0261(4) 0.0321(4) 0.0085(3) 0.0050(3) 0.0046(3)
S4 0.0349(4) 0.0295(4) 0.0303(4) 0.0048(3) 0.0113(3) -0.0018(3)
S1 0.0879(9) 0.0568(7) 0.0684(8) 0.0306(6) 0.0243(7) -0.0034(6)
O4 0.0688(19) 0.0472(16) 0.0434(16) 0.0127(13) 0.0279(14) -0.0033(14)
Cl 0.0390(4) 0.0312(4) 0.0410(5) 0.0066(3) 0.0130(4) 0.0114(3)
O5 0.0370(13) 0.0352(14) 0.0589(17) 0.0184(12) 0.0054(12) 0.0123(10)
C13 0.0281(15) 0.0317(17) 0.0229(16) 0.0067(13) 0.0032(12) 0.0002(12)
C8 0.0278(15) 0.0318(16) 0.0272(16) 0.0088(13) 0.0051(12) 0.0038(12)
C7 0.0315(15) 0.0242(15) 0.0251(16) 0.0065(12) 0.0062(12) 0.0007(12)
C9 0.0391(19) 0.041(2) 0.045(2) 0.0206(17) 0.0091(16) 0.0091(15)
O1 0.0288(11) 0.0262(11) 0.0296(12) 0.0113(9) -0.0005(9) -0.0024(8)
C11 0.0274(17) 0.064(3) 0.047(2) 0.0259(19) 0.0039(15) 0.0071(16)
C16 0.049(2) 0.047(2) 0.042(2) -0.0053(18) 0.0060(18) -0.0122(17)
C14 0.0281(17) 0.055(2) 0.077(3) 0.032(2) 0.0179(18) 0.0047(16)
C3 0.098(4) 0.054(3) 0.092(4) 0.026(3) 0.049(4) -0.009(3)
C2 0.060(3) 0.049(3) 0.111(5) 0.008(3) 0.037(3) -0.015(2)
O2 0.0265(11) 0.0269(11) 0.0419(14) 0.0152(10) 0.0005(9) -0.0023(8)
C6 0.0359(17) 0.0320(17) 0.0323(18) 0.0139(14) 0.0067(14) 0.0003(13)
C12 0.0286(16) 0.044(2) 0.0355(19) 0.0129(15) 0.0025(14) -0.0026(14)
C17 0.058(3) 0.050(2) 0.056(3) 0.008(2) 0.024(2) 0.022(2)
C18 0.040(2) 0.052(2) 0.036(2) 0.0005(17) -0.0017(16) 0.0054(17)
O3 0.0479(14) 0.0241(12) 0.0462(15) 0.0102(10) 0.0151(12) 0.0036(10)
C15 0.054(2) 0.043(2) 0.037(2) 0.0209(16) 0.0167(17) 0.0135(17)
C10 0.0391(19) 0.060(3) 0.050(2) 0.032(2) 0.0077(17) 0.0193(18)
C19 0.0303(17) 0.049(2) 0.052(2) 0.0219(18) 0.0075(16) -0.0023(15)
C5 0.0386(18) 0.0319(17) 0.0349(19) 0.0121(14) 0.0074(14) 0.0004(14)
C1 0.0412(19) 0.0292(17) 0.041(2) 0.0071(15) 0.0120(15) 0.0011(14)
C4 0.0397(19) 0.0269(17) 0.060(3) 0.0062(16) 0.0207(17) -0.0052(14)

loop_
_atom_type_symbol
_atom_type_description
_atom_type_scat_dispersion_real
_atom_type_scat_dispersion_imag
_atom_type_scat_source
C C 0.0033 0.0016 'International Tables Vol C Tables 4.2.6.8 and 6.1.1.4'
H H 0.0000 0.0000 'International Tables Vol C Tables 4.2.6.8 and 6.1.1.4'
O O 0.0106 0.0060 'International Tables Vol C Tables 4.2.6.8 and 6.1.1.4'
S S 0.1246 0.1234 'International Tables Vol C Tables 4.2.6.8 and 6.1.1.4'
Cl Cl 0.1484 0.1585 'International Tables Vol C Tables 4.2.6.8 and 6.1.1.4'
Ru Ru -1.2594 0.8363 'International Tables Vol C Tables 4.2.6.8 and 6.1.1.4'

loop_
_geom_angle_atom_site_label_1
_geom_angle_atom_site_label_2
_geom_angle_atom_site_label_3
_geom_angle
O2 Ru1 O1 88.39(8)
O2 Ru1 S2 88.58(6)
O1 Ru1 S2 175.73(6)
O2 Ru1 S3 177.41(7)
O1 Ru1 S3 89.16(6)
S2 Ru1 S3 93.91(3)
O2 Ru1 S4 84.71(7)
O1 Ru1 S4 88.83(7)
S2 Ru1 S4 93.88(3)
S3 Ru1 S4 94.38(3)
O2 Ru1 Cl 86.70(7)
O1 Ru1 Cl 87.67(7)
S2 Ru1 Cl 89.15(3)
S3 Ru1 Cl 94.06(3)
S4 Ru1 Cl 170.82(3)
O3 S2 C14 106.45(18)
O3 S2 C15 106.76(16)
C14 S2 C15 99.5(2)
O3 S2 Ru1 118.46(11)
C14 S2 Ru1 109.07(14)
C15 S2 Ru1 114.63(13)
O5 S3 C18 106.64(18)
O5 S3 C19 106.89(17)
C18 S3 C19 97.9(2)
O5 S3 Ru1 117.96(11)
C18 S3 Ru1 114.84(13)
C19 S3 Ru1 110.54(13)
O4 S4 C16 105.9(2)
O4 S4 C17 107.0(2)
C16 S4 C17 98.1(2)
O4 S4 Ru1 114.98(12)
C16 S4 Ru1 111.21(14)
C17 S4 Ru1 117.83(15)
C3 S1 C1 92.2(3)
O2 C13 C12 115.6(3)
O2 C13 C8 126.6(3)
C12 C13 C8 117.8(3)
C9 C8 C13 118.0(3)
C9 C8 C7 118.7(3)
C13 C8 C7 123.3(3)
O1 C7 C8 124.8(3)
O1 C7 C6 115.6(3)
C8 C7 C6 119.6(3)
C10 C9 C8 122.0(3)
C10 C9 H9 119.0
C8 C9 H9 119.0
C7 O1 Ru1 128.1(2)
C12 C11 C10 120.2(3)
C12 C11 H11 119.9
C10 C11 H11 119.9
S4 C16 H16A 109.5
S4 C16 H16B 109.5
H16A C16 H16B 109.5
S4 C16 H16C 109.5
H16A C16 H16C 109.5
H16B C16 H16C 109.5
S2 C14 H14A 109.5
S2 C14 H14B 109.5
H14A C14 H14B 109.5
S2 C14 H14C 109.5
H14A C14 H14C 109.5
H14B C14 H14C 109.5
C2 C3 S1 113.3(4)
C2 C3 H3 123.3
S1 C3 H3 123.3
C3 C2 C4 116.3(4)
C3 C2 H2 121.9
C4 C2 H2 121.9
C13 O2 Ru1 125.10(19)
C5 C6 C7 122.3(3)
C5 C6 H6 118.8
C7 C6 H6 118.8
C11 C12 C13 122.1(3)
C11 C12 H12 118.9
C13 C12 H12 118.9
S4 C17 H17A 109.5
S4 C17 H17B 109.5
H17A C17 H17B 109.5
S4 C17 H17C 109.5
H17A C17 H17C 109.5
H17B C17 H17C 109.5
S3 C18 H18A 109.5
S3 C18 H18B 109.5
H18A C18 H18B 109.5
S3 C18 H18C 109.5
H18A C18 H18C 109.5
H18B C18 H18C 109.5
S2 C15 H15A 109.5
S2 C15 H15B 109.5
H15A C15 H15B 109.5
S2 C15 H15C 109.5
H15A C15 H15C 109.5
H15B C15 H15C 109.5
C9 C10 C11 119.7(3)
C9 C10 H10 120.1
C11 C10 H10 120.1
S3 C19 H19A 109.5
S3 C19 H19B 109.5
H19A C19 H19B 109.5
S3 C19 H19C 109.5
H19A C19 H19C 109.5
H19B C19 H19C 109.5
C6 C5 C1 127.0(3)
C6 C5 H5 116.5
C1 C5 H5 116.5
C5 C1 C4 124.7(4)
C5 C1 S1 123.5(3)
C4 C1 S1 111.7(3)
C2 C4 C1 106.4(4)
C2 C4 H4 126.8
C1 C4 H4 126.8

loop_
_geom_bond_atom_site_label_1
_geom_bond_atom_site_label_2
_geom_bond_distance
Ru1 O2 2.054(2)
Ru1 O1 2.083(2)
Ru1 S2 2.2570(8)
Ru1 S3 2.2644(8)
Ru1 S4 2.2820(8)
Ru1 Cl 2.4097(8)
S2 O3 1.479(2)
S2 C14 1.781(4)
S2 C15 1.775(4)
S3 O5 1.477(2)
S3 C18 1.786(4)
S3 C19 1.784(4)
S4 O4 1.469(3)
S4 C16 1.781(4)
S4 C17 1.773(4)
S1 C3 1.674(6)
S1 C1 1.711(4)
C13 O2 1.301(4)
C13 C12 1.406(4)
C13 C8 1.432(4)
C8 C9 1.411(5)
C8 C7 1.449(4)
C7 O1 1.257(4)
C7 C6 1.474(4)
C9 C10 1.366(5)
C9 H9 0.9300
C11 C12 1.365(5)
C11 C10 1.386(6)
C11 H11 0.9300
C16 H16A 0.9600
C16 H16B 0.9600
C16 H16C 0.9600
C14 H14A 0.9600
C14 H14B 0.9600
C14 H14C 0.9600
C3 C2 1.327(8)
C3 H3 0.9300
C2 C4 1.427(7)
C2 H2 0.9300
C6 C5 1.331(5)
C6 H6 0.9300
C12 H12 0.9300
C17 H17A 0.9600
C17 H17B 0.9600
C17 H17C 0.9600
C18 H18A 0.9600
C18 H18B 0.9600
C18 H18C 0.9600
C15 H15A 0.9600
C15 H15B 0.9600
C15 H15C 0.9600
C10 H10 0.9300
C19 H19A 0.9600
C19 H19B 0.9600
C19 H19C 0.9600
C5 C1 1.440(5)
C5 H5 0.9300
C1 C4 1.467(5)
C4 H4 0.9300

loop_
_geom_torsion_atom_site_label_1
_geom_torsion_atom_site_label_2
_geom_torsion_atom_site_label_3
_geom_torsion_atom_site_label_4
_geom_torsion
O2 Ru1 S2 O3 -92.88(14)
O1 Ru1 S2 O3 -137.7(8)
S3 Ru1 S2 O3 86.39(13)
S4 Ru1 S2 O3 -8.28(13)
Cl Ru1 S2 O3 -179.60(13)
O2 Ru1 S2 C14 29.01(18)
O1 Ru1 S2 C14 -15.8(9)
S3 Ru1 S2 C14 -151.72(17)
S4 Ru1 S2 C14 113.61(17)
Cl Ru1 S2 C14 -57.71(17)
O2 Ru1 S2 C15 139.57(15)
O1 Ru1 S2 C15 94.8(9)
S3 Ru1 S2 C15 -41.15(14)
S4 Ru1 S2 C15 -135.82(14)
Cl Ru1 S2 C15 52.85(14)
O2 Ru1 S3 O5 122.5(15)
O1 Ru1 S3 O5 141.78(15)
S2 Ru1 S3 O5 -41.18(13)
S4 Ru1 S3 O5 53.02(13)
Cl Ru1 S3 O5 -130.61(13)
O2 Ru1 S3 C18 -110.4(15)
O1 Ru1 S3 C18 -91.13(18)
S2 Ru1 S3 C18 85.90(17)
S4 Ru1 S3 C18 -179.90(17)
Cl Ru1 S3 C18 -3.52(17)
O2 Ru1 S3 C19 -0.9(15)
O1 Ru1 S3 C19 18.41(16)
S2 Ru1 S3 C19 -164.55(15)
S4 Ru1 S3 C19 -70.35(15)
Cl Ru1 S3 C19 106.02(15)
O2 Ru1 S4 O4 -87.02(16)
O1 Ru1 S4 O4 1.48(16)
S2 Ru1 S4 O4 -175.22(15)
S3 Ru1 S4 O4 90.55(15)
Cl Ru1 S4 O4 -66.2(2)
O2 Ru1 S4 C16 33.37(19)
O1 Ru1 S4 C16 121.86(19)
S2 Ru1 S4 C16 -54.84(18)
S3 Ru1 S4 C16 -149.07(18)
Cl Ru1 S4 C16 54.2(3)
O2 Ru1 S4 C17 145.41(19)
O1 Ru1 S4 C17 -126.10(19)
S2 Ru1 S4 C17 57.20(18)
S3 Ru1 S4 C17 -37.02(18)
Cl Ru1 S4 C17 166.3(2)
O2 C13 C8 C9 176.7(3)
C12 C13 C8 C9 -4.2(5)
O2 C13 C8 C7 -4.2(5)
C12 C13 C8 C7 174.9(3)
C9 C8 C7 O1 -167.8(3)
C13 C8 C7 O1 13.1(5)
C9 C8 C7 C6 13.4(5)
C13 C8 C7 C6 -165.6(3)
C13 C8 C9 C10 2.3(5)
C7 C8 C9 C10 -176.8(3)
C8 C7 O1 Ru1 -1.1(5)
C6 C7 O1 Ru1 177.7(2)
O2 Ru1 O1 C7 -11.8(3)
S2 Ru1 O1 C7 33.0(10)
S3 Ru1 O1 C7 169.0(3)
S4 Ru1 O1 C7 -96.6(3)
Cl Ru1 O1 C7 74.9(3)
C1 S1 C3 C2 0.8(5)
S1 C3 C2 C4 0.6(7)
C12 C13 O2 Ru1 165.7(2)
C8 C13 O2 Ru1 -15.2(4)
O1 Ru1 O2 C13 19.3(3)
S2 Ru1 O2 C13 -157.7(2)
S3 Ru1 O2 C13 38.6(17)
S4 Ru1 O2 C13 108.3(2)
Cl Ru1 O2 C13 -68.4(2)
O1 C7 C6 C5 20.8(5)
C8 C7 C6 C5 -160.3(3)
C10 C11 C12 C13 0.4(6)
O2 C13 C12 C11 -177.8(3)
C8 C13 C12 C11 3.0(5)
C8 C9 C10 C11 1.1(6)
C12 C11 C10 C9 -2.5(6)
C7 C6 C5 C1 -176.1(3)
C6 C5 C1 C4 179.3(4)
C6 C5 C1 S1 3.4(5)
C3 S1 C1 C5 174.5(3)
C3 S1 C1 C4 -1.9(3)
C3 C2 C4 C1 -1.9(6)
C5 C1 C4 C2 -174.0(4)
S1 C1 C4 C2 2.4(4)
